data_4118695
loop_
_publ_author_name
'Kumiko Sato'
'Masahiro Kako'
'Mitsuaki Suzuki'
'Naomi Mizorogi'
'Takahiro Tsuchiya'
'Marilyn M. Olmstead'
'Alan L. Balch'
'Takeshi Akasaka'
'Shigeru Nagase'

_publ_section_title
;
 Synthesis of Silylene-Bridged Endohedral Metallofullerene Lu3N@Ih-C80
;
_journal_name_full 'Journal of the American Chemical Society'
_journal_page_first 16033
_journal_page_last 16039
_journal_paper_doi 10.1021/ja3073929
_journal_volume 134
_journal_year 2012
_chemical_formula_moiety 'Lu3 N C100 H26 Si, C S2'
_chemical_formula_sum 'C101 H26 Lu3 N S2 Si'
_chemical_formula_weight 1870.35
_chemical_name_common Lu3N@C80-SiDep2
_chemical_name_systematic
; 
 ? 
;
_space_group_IT_number 56
_symmetry_cell_setting orthorhombic
_symmetry_space_group_name_Hall '-P 2ab 2ac'
_symmetry_space_group_name_H-M 'P c c n'
_atom_sites_solution_hydrogens geom
_atom_sites_solution_primary direct
_atom_sites_solution_secondary difmap
_audit_creation_method SHELXL-97
_cell_angle_alpha 90.00
_cell_angle_beta 90.00
_cell_angle_gamma 90.00
_cell_formula_units_Z 4
_cell_length_a 10.9576(10)
_cell_length_b 17.2860(15)
_cell_length_c 28.760(2)
_cell_measurement_reflns_used 9899
_cell_measurement_temperature 90
_cell_measurement_theta_max 28.65
_cell_measurement_theta_min 2.31
_cell_volume 5447.5(8)
_computing_cell_refinement 'Bruker SAINT'
_computing_data_collection 'Bruker APEX2'
_computing_data_reduction 'Bruker SAINT'
_computing_molecular_graphics 'Bruker SHELXTL'
_computing_publication_material 'Bruker SHELXTL'
_computing_structure_refinement 'SHELXL-97 (Sheldrick, 2008)'
_computing_structure_solution 'SHELXS-97 (Sheldrick, 2008)'
_diffrn_ambient_temperature 90
_diffrn_detector_area_resol_mean 8.333
_diffrn_measured_fraction_theta_full 0.981
_diffrn_measured_fraction_theta_max 0.981
_diffrn_measurement_device_type 'Bruker APEX-II CCD'
_diffrn_measurement_method '\f and \w scans'
_diffrn_radiation_monochromator graphite
_diffrn_radiation_source 'fine-focus sealed tube'
_diffrn_radiation_type MoK\a
_diffrn_radiation_wavelength 0.71073
_diffrn_reflns_av_R_equivalents 0.0711
_diffrn_reflns_av_sigmaI/netI 0.0564
_diffrn_reflns_limit_h_max 14
_diffrn_reflns_limit_h_min -13
_diffrn_reflns_limit_k_max 21
_diffrn_reflns_limit_k_min -23
_diffrn_reflns_limit_l_max 37
_diffrn_reflns_limit_l_min -38
_diffrn_reflns_number 34063
_diffrn_reflns_theta_full 28.69
_diffrn_reflns_theta_max 28.69
_diffrn_reflns_theta_min 1.42
_exptl_absorpt_coefficient_mu 5.564
_exptl_absorpt_correction_T_max 0.8081
_exptl_absorpt_correction_T_min 0.4342
_exptl_absorpt_correction_type empirical
_exptl_absorpt_process_details 'SADABS (Sheldrick 1996)'
_exptl_crystal_colour red
_exptl_crystal_density_diffrn 2.281
_exptl_crystal_description plate
_exptl_crystal_F_000 3592
_exptl_crystal_size_max 0.18
_exptl_crystal_size_mid 0.16
_exptl_crystal_size_min 0.04
_refine_diff_density_max 4.615
_refine_diff_density_min -3.505
_refine_diff_density_rms 0.326
_refine_ls_extinction_method none
_refine_ls_goodness_of_fit_ref 1.278
_refine_ls_hydrogen_treatment constr
_refine_ls_matrix_type full
_refine_ls_number_parameters 473
_refine_ls_number_reflns 6916
_refine_ls_number_restraints 776
_refine_ls_restrained_S_all 1.209
_refine_ls_R_factor_all 0.1221
_refine_ls_R_factor_gt 0.1043
_refine_ls_shift/su_max 0.000
_refine_ls_shift/su_mean 0.000
_refine_ls_structure_factor_coef Fsqd
_refine_ls_weighting_details 'calc w=1/[\s^2^(Fo^2^)+(0.0000P)^2^+372.4500P] where P=(Fo^2^+2Fc^2^)/3'
_refine_ls_weighting_scheme calc
_refine_ls_wR_factor_gt 0.2339
_refine_ls_wR_factor_ref 0.2416
_reflns_number_gt 5646
_reflns_number_total 6916
_reflns_threshold_expression >2sigma(I)
_cod_data_source_file ja3073929_si_002.cif
_cod_data_source_block s1x
_cod_database_code 4118695

loop_
_symmetry_equiv_pos_as_xyz
'x, y, z'
'-x+1/2, -y+1/2, z'
'x+1/2, -y, -z+1/2'
'-x, y+1/2, -z+1/2'
'-x, -y, -z'
'x-1/2, y-1/2, -z'
'-x-1/2, y, z-1/2'
'x, -y-1/2, z-1/2'

loop_
_atom_site_label
_atom_site_type_symbol
_atom_site_fract_x
_atom_site_fract_y
_atom_site_fract_z
_atom_site_U_iso_or_equiv
_atom_site_adp_type
_atom_site_occupancy
_atom_site_symmetry_multiplicity
_atom_site_calc_flag
_atom_site_refinement_flags
_atom_site_disorder_assembly
_atom_site_disorder_group
C1 C 0.214(4) 0.312(2) -0.0849(10) 0.028(10) Uiso 0.50 1 d PD A -1
C2 C 0.316(3) 0.199(2) -0.0845(9) 0.022(8) Uiso 0.50 1 d PD A -1
C3 C 0.419(3) 0.2287(19) -0.0583(10) 0.022(6) Uiso 0.50 1 d P A -1
C4 C 0.424(3) 0.311(2) -0.0501(10) 0.022(6) Uiso 0.50 1 d P A -1
C5 C 0.310(3) 0.3524(17) -0.0595(10) 0.018(6) Uiso 0.50 1 d P A -1
C6 C 0.261(2) 0.4146(18) -0.0285(10) 0.030(6) Uiso 0.50 1 d PD A -1
C7 C 0.134(2) 0.4235(18) -0.0197(10) 0.037(8) Uiso 0.50 1 d PD A -1
C8 C 0.057(2) 0.3609(15) -0.0334(9) 0.028(7) Uiso 0.50 1 d PD A -1
C9 C 0.100(3) 0.3033(16) -0.0648(9) 0.018(5) Uiso 0.50 1 d PD A -1
C10 C 0.049(3) 0.2247(19) -0.0485(10) 0.030(7) Uiso 0.50 1 d PD A -1
C11 C 0.112(3) 0.1520(17) -0.0479(10) 0.028(6) Uiso 0.50 1 d PD A -1
C12 C 0.242(3) 0.1398(17) -0.0585(10) 0.023(6) Uiso 0.50 1 d P A -1
C13 C 0.314(3) 0.088(2) -0.0291(10) 0.033(7) Uiso 0.50 1 d PD A -1
C14 C 0.434(3) 0.1097(18) -0.0149(11) 0.041(9) Uiso 0.50 1 d PD A -1
C15 C 0.489(3) 0.1817(16) -0.0271(11) 0.031(7) Uiso 0.50 1 d PD A -1
C16 C 0.570(7) 0.2086(19) 0.0080(14) 0.08(3) Uiso 0.50 1 d PD A -1
C17 C 0.572(3) 0.2912(18) 0.0122(9) 0.039(8) Uiso 0.50 1 d PD A -1
C18 C 0.496(3) 0.3430(14) -0.0136(10) 0.029(7) Uiso 0.50 1 d PD A -1
C19 C 0.464(3) 0.4111(16) 0.0116(9) 0.030(7) Uiso 0.50 1 d PD A -1
C20 C 0.349(2) 0.447(2) 0.0026(11) 0.046(10) Uiso 0.50 1 d PD A -1
C21 C 0.310(2) 0.480(2) 0.0456(10) 0.041(9) Uiso 0.50 1 d PD A -1
C22 C 0.181(2) 0.484(2) 0.0555(11) 0.041(9) Uiso 0.50 1 d PD A -1
C23 C 0.093(3) 0.4512(18) 0.0242(8) 0.027(7) Uiso 0.50 1 d PD A -1
C24 C -0.013(3) 0.4116(19) 0.0403(12) 0.037(8) Uiso 0.50 1 d PD A -1
C25 C -0.033(3) 0.3605(17) 0.0023(9) 0.033(7) Uiso 0.50 1 d PD A -1
C26 C -0.080(5) 0.2841(14) 0.0116(12) 0.045(16) Uiso 0.50 1 d PD A -1
C27 C -0.043(2) 0.2161(14) -0.0136(9) 0.024(6) Uiso 0.50 1 d PD A -1
C28 C -0.030(3) 0.1441(16) 0.0100(12) 0.044(9) Uiso 0.50 1 d PD A -1
C29 C 0.064(3) 0.1019(17) -0.0128(10) 0.032(7) Uiso 0.50 1 d PD A -1
C30 C 0.132(3) 0.051(3) 0.0170(15) 0.055(12) Uiso 0.50 1 d PD A -1
C31 C 0.260(3) 0.0417(19) 0.0067(10) 0.039(8) Uiso 0.50 1 d PD A -1
C32 C 0.353(3) 0.031(2) 0.0408(11) 0.042(9) Uiso 0.50 1 d PD A -1
C33 C 0.461(3) 0.071(2) 0.0277(9) 0.035(8) Uiso 0.50 1 d PD A -1
C34 C 0.538(3) 0.1009(17) 0.0639(12) 0.036(8) Uiso 0.50 1 d PD A -1
C35 C 0.596(3) 0.1728(14) 0.0516(9) 0.028(7) Uiso 0.50 1 d PD A -1
C36 C 0.613(4) 0.2345(13) 0.0838(10) 0.038(8) Uiso 0.50 1 d PD A -1
C37 C 0.606(3) 0.3058(15) 0.0592(9) 0.032(7) Uiso 0.50 1 d PD A -1
C38 C 0.562(3) 0.3713(17) 0.0850(10) 0.048(10) Uiso 0.50 1 d PD A -1
C39 C 0.493(3) 0.4270(18) 0.0590(8) 0.033(7) Uiso 0.50 1 d PD A -1
C40 C 0.397(3) 0.468(2) 0.0817(12) 0.042(9) Uiso 0.50 1 d PD A -1
C41 C 0.360(2) 0.458(2) 0.1265(13) 0.042(9) Uiso 0.50 1 d PD A -1
C42 C 0.233(2) 0.4572(19) 0.1388(9) 0.036(8) Uiso 0.50 1 d PD A -1
C43 C 0.145(3) 0.474(3) 0.1037(11) 0.052(11) Uiso 0.50 1 d PD A -1
C44 C 0.035(3) 0.440(2) 0.1203(10) 0.035(7) Uiso 0.50 1 d PD A -1
C45 C -0.044(3) 0.4010(18) 0.0881(15) 0.041(9) Uiso 0.50 1 d PD A -1
C46 C -0.107(3) 0.3291(15) 0.0954(8) 0.036(7) Uiso 0.50 1 d PD A -1
C47 C -0.119(4) 0.2731(14) 0.0594(9) 0.045(9) Uiso 0.50 1 d PD A -1
C48 C -0.104(3) 0.2033(16) 0.0848(9) 0.034(7) Uiso 0.50 1 d PD A -1
C49 C -0.068(4) 0.1368(17) 0.0580(11) 0.046(9) Uiso 0.50 1 d PD A -1
C50 C -0.003(3) 0.081(2) 0.0853(9) 0.040(8) Uiso 0.50 1 d PD A -1
C51 C 0.093(3) 0.037(3) 0.0640(13) 0.047(10) Uiso 0.50 1 d PD A -1
C52 C 0.184(3) 0.025(3) 0.0984(11) 0.052(10) Uiso 0.50 1 d PD A -1
C53 C 0.313(3) 0.021(3) 0.0886(12) 0.052(11) Uiso 0.50 1 d PD A -1
C54 C 0.399(3) 0.0533(19) 0.1210(9) 0.035(7) Uiso 0.50 1 d PD A -1
C55 C 0.514(3) 0.090(2) 0.1131(11) 0.042(9) Uiso 0.50 1 d PD A -1
C56 C 0.545(3) 0.1517(18) 0.1436(10) 0.042(9) Uiso 0.50 1 d PD A -1
C57 C 0.590(3) 0.2279(15) 0.1325(12) 0.032(8) Uiso 0.50 1 d PD A -1
C58 C 0.538(3) 0.2927(16) 0.1569(11) 0.043(9) Uiso 0.50 1 d PD A -1
C59 C 0.531(4) 0.3656(19) 0.1340(11) 0.053(11) Uiso 0.50 1 d PD A -1
C60 C 0.431(3) 0.4060(18) 0.1544(11) 0.043(9) Uiso 0.50 1 d PD A -1
C61 C 0.395(2) 0.3504(16) 0.1883(10) 0.028(6) Uiso 0.50 1 d PD A -1
C62 C 0.268(2) 0.3565(16) 0.1976(10) 0.024(6) Uiso 0.50 1 d PD A -1
C63 C 0.187(2) 0.4101(18) 0.1756(10) 0.032(7) Uiso 0.50 1 d PD A -1
C64 C 0.062(3) 0.401(2) 0.1625(13) 0.063(13) Uiso 0.50 1 d PD A -1
C65 C 0.007(3) 0.328(2) 0.1731(12) 0.044(9) Uiso 0.50 1 d PD A -1
C66 C -0.083(3) 0.3007(17) 0.1411(9) 0.028(7) Uiso 0.50 1 d PD A -1
C67 C -0.084(4) 0.2190(18) 0.1329(10) 0.051(10) Uiso 0.50 1 d PD A -1
C68 C -0.013(5) 0.159(2) 0.1538(15) 0.067(14) Uiso 0.50 1 d PD A -1
C69 C 0.033(3) 0.090(2) 0.1327(10) 0.038(8) Uiso 0.50 1 d PD A -1
C70 C 0.148(3) 0.055(2) 0.1425(12) 0.048(11) Uiso 0.50 1 d PD A -1
C71 C 0.232(2) 0.089(2) 0.1746(12) 0.047(9) Uiso 0.50 1 d PD A -1
C72 C 0.359(2) 0.0854(17) 0.1640(9) 0.029(7) Uiso 0.50 1 d PD A -1
C73 C 0.451(2) 0.1397(16) 0.1770(10) 0.033(7) Uiso 0.50 1 d PD A -1
C74 C 0.387(3) 0.2013(14) 0.1988(9) 0.020(6) Uiso 0.50 1 d PD A -1
C75 C 0.444(3) 0.2736(16) 0.1890(14) 0.045(11) Uiso 0.50 1 d PD A -1
C76 C 0.201(4) 0.286(3) 0.2114(15) 0.030(10) Uiso 0.50 1 d P A -1
C77 C 0.083(3) 0.2712(19) 0.1986(10) 0.021(6) Uiso 0.50 1 d P A -1
C78 C 0.059(3) 0.195(2) 0.1895(11) 0.026(6) Uiso 0.50 1 d P A -1
C79 C 0.174(3) 0.154(2) 0.1988(11) 0.027(6) Uiso 0.50 1 d P A -1
C80 C 0.267(4) 0.216(2) 0.2140(13) 0.026(9) Uiso 0.50 1 d P A -1
N1 N 0.2500 0.2500 0.0646(5) 0.011(3) Uani 1 2 d SU . 1
Lu1 Lu 0.2500 0.2500 -0.00607(3) 0.01429(19) Uani 0.48 1 d P A 1
Lu2 Lu 0.2500 0.2500 0.1336(7) 0.017(3) Uiso 0.04 2 d SP . 2
Lu3 Lu 0.11559(8) 0.31082(7) 0.10138(4) 0.0308(2) Uani 0.85 1 d P A 1
Lu4 Lu 0.117(2) 0.3128(16) 0.0741(11) 0.034(5) Uiso 0.03 1 d P . 2
Lu5 Lu 0.119(2) 0.3116(15) 0.1299(10) 0.010(4) Uiso 0.02 1 d P . 3
Lu6 Lu 0.1122(16) 0.2791(10) 0.1047(6) 0.013(4) Uiso 0.04 1 d P . 4
Lu7 Lu 0.1012(16) 0.2188(10) 0.1016(6) 0.013(3) Uiso 0.03 1 d P . 5
Lu8 Lu 0.411(3) 0.2217(18) 0.0267(11) 0.046(7) Uiso 0.03 1 d P . 6
Si1 Si 0.2500 0.2500 -0.13654(18) 0.0221(11) Uani 1 2 d SDU . .
C81 C 0.3119(17) 0.4386(9) -0.1583(6) 0.033(4) Uani 1 1 d . A .
H1 H 0.3545 0.4688 -0.1340 0.039 Uiso 1 1 calc R . .
H2 H 0.2396 0.4142 -0.1438 0.039 Uiso 1 1 calc R . .
C82 C 0.4552(16) 0.1582(10) -0.1833(6) 0.033(4) Uani 1 1 d . A .
H3 H 0.3749 0.1452 -0.1970 0.039 Uiso 1 1 calc R . .
H4 H 0.4517 0.1440 -0.1499 0.039 Uiso 1 1 calc R . .
C83 C 0.3827(13) 0.2951(9) -0.1696(5) 0.029(3) Uani 1 1 d D A .
C84 C 0.5752(16) 0.2732(12) -0.2093(6) 0.039(5) Uani 1 1 d . A .
H5 H 0.6352 0.2393 -0.2217 0.047 Uiso 1 1 calc R . .
C85 C 0.4719(14) 0.2427(12) -0.1865(5) 0.032(4) Uani 1 1 d . . .
C86 C 0.5894(15) 0.3523(11) -0.2139(6) 0.036(4) Uani 1 1 d . . .
H6 H 0.6614 0.3718 -0.2280 0.043 Uiso 1 1 calc R A .
C87 C 0.5027(17) 0.4036(10) -0.1985(7) 0.037(4) Uani 1 1 d . A .
H7 H 0.5136 0.4575 -0.2033 0.045 Uiso 1 1 calc R . .
C88 C 0.3962(16) 0.3757(9) -0.1753(5) 0.028(3) Uani 1 1 d . . .
C89 C 0.5499(16) 0.1083(12) -0.2062(6) 0.039(4) Uani 1 1 d . . .
H8 H 0.5555 0.1216 -0.2392 0.059 Uiso 1 1 calc R A .
H9 H 0.5270 0.0537 -0.2029 0.059 Uiso 1 1 calc R . .
H10 H 0.6292 0.1169 -0.1913 0.059 Uiso 1 1 calc R . .
C90 C 0.2690(19) 0.4938(10) -0.1961(6) 0.039(4) Uani 1 1 d . . .
H11 H 0.3400 0.5162 -0.2119 0.058 Uiso 1 1 calc R A .
H12 H 0.2201 0.5352 -0.1822 0.058 Uiso 1 1 calc R . .
H13 H 0.2192 0.4654 -0.2188 0.058 Uiso 1 1 calc R . .
S1 S 0.7438(6) 0.3392(3) -0.10042(17) 0.0478(12) Uani 1 1 d . . .
C91 C 0.7500 0.2500 -0.1010(8) 0.035(5) Uani 1 2 d S . .

loop_
_atom_site_aniso_label
_atom_site_aniso_U_11
_atom_site_aniso_U_22
_atom_site_aniso_U_33
_atom_site_aniso_U_23
_atom_site_aniso_U_13
_atom_site_aniso_U_12
N1 0.001(4) 0.008(5) 0.024(6) 0.000 0.000 0.003(5)
Lu1 0.0111(3) 0.0151(4) 0.0167(4) 0.000 0.000 0.0032(3)
Lu3 0.0246(4) 0.0397(6) 0.0281(6) 0.0007(4) 0.0084(3) 0.0225(4)
Si1 0.023(2) 0.022(2) 0.022(2) 0.000 0.000 0.002(2)
C81 0.046(10) 0.018(8) 0.034(8) 0.000(6) 0.002(8) -0.005(7)
C82 0.029(8) 0.031(9) 0.039(9) -0.002(7) -0.002(7) 0.005(7)
C83 0.036(8) 0.036(9) 0.016(7) 0.000(6) -0.004(6) 0.001(7)
C84 0.028(8) 0.067(14) 0.022(8) 0.001(8) -0.004(6) -0.001(8)
C85 0.021(7) 0.048(11) 0.029(8) 0.005(7) -0.002(6) -0.005(8)
C86 0.021(8) 0.043(11) 0.044(10) -0.001(8) -0.006(7) -0.008(7)
C87 0.042(10) 0.021(8) 0.049(10) 0.003(7) -0.007(8) -0.012(7)
C88 0.041(9) 0.020(7) 0.022(7) 0.001(6) 0.001(6) -0.006(7)
C89 0.032(9) 0.048(12) 0.038(10) 0.005(8) 0.003(7) 0.013(8)
C90 0.052(12) 0.029(8) 0.035(9) 0.006(7) -0.001(8) -0.001(8)
S1 0.067(3) 0.029(2) 0.047(3) -0.0033(18) 0.000(3) 0.001(2)
C91 0.032(11) 0.045(14) 0.028(11) 0.000 0.000 0.005(11)

loop_
_atom_type_symbol
_atom_type_description
_atom_type_scat_dispersion_real
_atom_type_scat_dispersion_imag
_atom_type_scat_source
C C 0.0033 0.0016 'International Tables Vol C Tables 4.2.6.8 and 6.1.1.4'
H H 0.0000 0.0000 'International Tables Vol C Tables 4.2.6.8 and 6.1.1.4'
N N 0.0061 0.0033 'International Tables Vol C Tables 4.2.6.8 and 6.1.1.4'
Si Si 0.0817 0.0704 'International Tables Vol C Tables 4.2.6.8 and 6.1.1.4'
Lu Lu -0.4720 5.8584 'International Tables Vol C Tables 4.2.6.8 and 6.1.1.4'
S S 0.1246 0.1234 'International Tables Vol C Tables 4.2.6.8 and 6.1.1.4'

loop_
_geom_angle_atom_site_label_1
_geom_angle_atom_site_label_2
_geom_angle_atom_site_label_3
_geom_angle
_geom_angle_site_symmetry_1
_geom_angle_site_symmetry_3
C9 C1 C5 120(2) . .
C9 C1 Si1 118(2) . .
C5 C1 Si1 121(2) . .
C9 C1 Lu1 74.0(19) . .
C5 C1 Lu1 69.1(17) . .
Si1 C1 Lu1 115.9(17) . .
C3 C2 C12 114(2) . .
C3 C2 Si1 123(3) . .
C12 C2 Si1 120(2) . .
C3 C2 Lu1 68.8(17) . .
C12 C2 Lu1 68.9(16) . .
Si1 C2 Lu1 115.9(15) . .
C15 C3 C2 123(3) . .
C15 C3 C4 116(3) . .
C2 C3 C4 117(3) . .
C15 C3 Lu1 96(2) . .
C2 C3 Lu1 77.2(19) . .
C4 C3 Lu1 77.2(17) . .
C18 C4 C3 121(3) . .
C18 C4 C5 115(3) . .
C3 C4 C5 115(3) . .
C18 C4 Lu1 102.1(19) . .
C3 C4 Lu1 68.8(17) . .
C5 C4 Lu1 69.6(16) . .
C4 C5 C1 118(3) . .
C4 C5 C6 123(3) . .
C1 C5 C6 112(3) . .
C4 C5 Lu1 76.2(17) . .
C1 C5 Lu1 77(2) . .
C6 C5 Lu1 92.7(18) . .
C20 C6 C7 120(3) . .
C20 C6 C5 114(2) . .
C7 C6 C5 122(2) . .
C20 C6 Lu1 106(2) . .
C7 C6 Lu1 91(2) . .
C5 C6 Lu1 56.5(15) . .
C23 C7 C6 120(3) . .
C23 C7 C8 108(2) . .
C6 C7 C8 117(2) . .
C25 C8 C9 133(3) . .
C25 C8 C7 102(2) . .
C9 C8 C7 120(2) . .
C25 C8 Lu1 107(2) . .
C9 C8 Lu1 58.6(15) . .
C7 C8 Lu1 89.6(19) . .
C1 C9 C8 119(3) . .
C1 C9 C10 123(2) . .
C8 C9 C10 108(2) . .
C1 C9 Lu1 74.4(19) . .
C8 C9 Lu1 92.7(18) . .
C10 C9 Lu1 73.3(16) . .
C27 C10 C11 104(2) . .
C27 C10 C9 124(3) . .
C11 C10 C9 127(2) . .
C27 C10 Lu1 107(2) . .
C11 C10 Lu1 74.3(18) . .
C9 C10 Lu1 71.4(16) . .
C29 C11 C10 111(3) . .
C29 C11 C12 114(3) . .
C10 C11 C12 126(2) . .
C29 C11 Lu1 107(2) . .
C10 C11 Lu1 73.3(18) . .
C12 C11 Lu1 67.6(16) . .
C13 C12 C11 119(3) . .
C13 C12 C2 115(3) . .
C11 C12 C2 122(3) . .
C13 C12 Lu1 96(2) . .
C11 C12 Lu1 78.1(17) . .
C2 C12 Lu1 75.8(18) . .
C31 C13 C14 109(2) . .
C31 C13 C12 123(3) . .
C14 C13 C12 119(3) . .
C31 C13 Lu1 105(2) . .
C14 C13 Lu1 84(2) . .
C12 C13 Lu1 54.5(16) . .
C15 C14 C33 122(3) . .
C15 C14 C13 123(3) . .
C33 C14 C13 108(3) . .
C16 C15 C14 112(3) . .
C16 C15 C3 126(3) . .
C14 C15 C3 115(3) . .
C16 C15 Lu1 106(4) . .
C14 C15 Lu1 86(2) . .
C3 C15 Lu1 55.0(16) . .
C15 C16 C35 127(3) . .
C15 C16 C17 113(3) . .
C35 C16 C17 111(3) . .
C37 C17 C18 122(3) . .
C37 C17 C16 105(2) . .
C18 C17 C16 125(3) . .
C19 C18 C4 124(3) . .
C19 C18 C17 113(3) . .
C4 C18 C17 118(3) . .
C18 C19 C39 126(2) . .
C18 C19 C20 119(2) . .
C39 C19 C20 106(2) . .
C6 C20 C21 120(3) . .
C6 C20 C19 123(3) . .
C21 C20 C19 106(2) . .
C40 C21 C20 112(3) . .
C40 C21 C22 121(3) . .
C20 C21 C22 119(3) . .
C21 C22 C23 121(3) . .
C21 C22 C43 117(3) . .
C23 C22 C43 112(2) . .
C24 C23 C7 112(3) . .
C24 C23 C22 122(2) . .
C7 C23 C22 118(3) . .
C25 C24 C23 100(3) . .
C25 C24 C45 128(3) . .
C23 C24 C45 124(2) . .
C25 C24 Lu3 100(2) . .
C23 C24 Lu3 95(2) . .
C45 C24 Lu3 56(2) . .
C24 C25 C8 116(2) . .
C24 C25 C26 119(3) . .
C8 C25 C26 112(3) . .
C27 C26 C25 124(3) . .
C27 C26 C47 117(2) . .
C25 C26 C47 114(2) . .
C28 C27 C10 111(2) . .
C28 C27 C26 120(3) . .
C10 C27 C26 118(3) . .
C27 C28 C29 107(3) . .
C27 C28 C49 120(2) . .
C29 C28 C49 127(3) . .
C28 C29 C11 106(3) . .
C28 C29 C30 115(3) . .
C11 C29 C30 127(3) . .
C51 C30 C29 120(3) . .
C51 C30 C31 118(3) . .
C29 C30 C31 117(3) . .
C32 C31 C13 106(3) . .
C32 C31 C30 125(3) . .
C13 C31 C30 119(3) . .
C31 C32 C33 110(3) . .
C31 C32 C53 117(3) . .
C33 C32 C53 124(3) . .
C32 C33 C14 106(3) . .
C32 C33 C34 118(2) . .
C14 C33 C34 125(3) . .
C35 C34 C33 113(3) . .
C35 C34 C55 116(3) . .
C33 C34 C55 123(2) . .
C36 C35 C16 106(3) . .
C36 C35 C34 123(3) . .
C16 C35 C34 120(3) . .
C37 C36 C35 109(2) . .
C37 C36 C57 123(2) . .
C35 C36 C57 123(2) . .
C36 C37 C17 109(2) . .
C36 C37 C38 116(2) . .
C17 C37 C38 123(3) . .
C37 C38 C39 116(3) . .
C37 C38 C59 122(3) . .
C39 C38 C59 115(2) . .
C40 C39 C19 112(2) . .
C40 C39 C38 119(3) . .
C19 C39 C38 119(3) . .
C41 C40 C39 126(3) . .
C41 C40 C21 121(3) . .
C39 C40 C21 103(3) . .
C40 C41 C60 116(3) . .
C40 C41 C42 121(3) . .
C60 C41 C42 112(3) . .
C43 C42 C63 114(2) . .
C43 C42 C41 118(3) . .
C63 C42 C41 122(3) . .
C44 C43 C42 104(3) . .
C44 C43 C22 127(3) . .
C42 C43 C22 121(3) . .
C44 C43 Lu3 60(2) . .
C42 C43 Lu3 84(2) . .
C22 C43 Lu3 97(3) . .
C43 C44 C64 108(3) . .
C43 C44 C45 119(3) . .
C64 C44 C45 116(3) . .
C43 C44 Lu3 90(3) . .
C64 C44 Lu3 71(2) . .
C45 C44 Lu3 69(2) . .
C24 C45 C44 115(3) . .
C24 C45 C46 111(3) . .
C44 C45 C46 127(3) . .
C24 C45 Lu3 94(2) . .
C44 C45 Lu3 76(2) . .
C46 C45 Lu3 76(2) . .
C47 C46 C66 117(2) . .
C47 C46 C45 122(3) . .
C66 C46 C45 110(3) . .
C47 C46 Lu3 93(2) . .
C66 C46 Lu3 73.1(19) . .
C45 C46 Lu3 69(2) . .
C48 C47 C46 101(2) . .
C48 C47 C26 124(3) . .
C46 C47 C26 125(3) . .
C48 C47 Lu3 83(2) . .
C46 C47 Lu3 58(2) . .
C26 C47 Lu3 96(3) . .
C47 C48 C67 111(2) . .
C47 C48 C49 116(2) . .
C67 C48 C49 129(3) . .
C48 C49 C50 112(3) . .
C48 C49 C28 121(3) . .
C50 C49 C28 116(3) . .
C51 C50 C69 106(3) . .
C51 C50 C49 119(3) . .
C69 C50 C49 125(3) . .
C50 C51 C52 107(3) . .
C50 C51 C30 123(3) . .
C52 C51 C30 118(3) . .
C51 C52 C70 112(3) . .
C51 C52 C53 124(3) . .
C70 C52 C53 118(3) . .
C52 C53 C54 120(3) . .
C52 C53 C32 118(3) . .
C54 C53 C32 112(2) . .
C55 C54 C72 104(3) . .
C55 C54 C53 131(3) . .
C72 C54 C53 121(3) . .
C54 C55 C56 117(3) . .
C54 C55 C34 112(2) . .
C56 C55 C34 117(3) . .
C73 C56 C55 97(2) . .
C73 C56 C57 122(3) . .
C55 C56 C57 129(3) . .
C36 C57 C58 119(3) . .
C36 C57 C56 111(2) . .
C58 C57 C56 118(3) . .
C59 C58 C75 118(3) . .
C59 C58 C57 119(3) . .
C75 C58 C57 115(3) . .
C60 C59 C58 107(3) . .
C60 C59 C38 123(3) . .
C58 C59 C38 120(3) . .
C59 C60 C61 100(2) . .
C59 C60 C41 120(3) . .
C61 C60 C41 131(3) . .
C62 C61 C60 111(2) . .
C62 C61 C75 116(2) . .
C60 C61 C75 122(2) . .
C61 C62 C63 125(3) . .
C61 C62 C76 118(3) . .
C63 C62 C76 110(3) . .
C62 C63 C42 119(3) . .
C62 C63 C64 129(3) . .
C42 C63 C64 102(2) . .
C62 C63 Lu3 96(2) . .
C42 C63 Lu3 83(2) . .
C64 C63 Lu3 58(2) . .
C65 C64 C44 121(3) . .
C65 C64 C63 117(3) . .
C44 C64 C63 111(3) . .
C65 C64 Lu3 72(2) . .
C44 C64 Lu3 75(2) . .
C63 C64 Lu3 92(3) . .
C64 C65 C66 116(3) . .
C64 C65 C77 116(3) . .
C66 C65 C77 119(3) . .
C64 C65 Lu3 73(3) . .
C66 C65 Lu3 75(2) . .
C77 C65 Lu3 94(2) . .
C65 C66 C46 127(3) . .
C65 C66 C67 116(3) . .
C46 C66 C67 101(2) . .
C65 C66 Lu3 71(2) . .
C46 C66 Lu3 73.3(19) . .
C67 C66 Lu3 90(2) . .
C48 C67 C68 111(3) . .
C48 C67 C66 110(3) . .
C68 C67 C66 130(3) . .
C48 C67 Lu3 85(2) . .
C68 C67 Lu3 97(3) . .
C66 C67 Lu3 60(2) . .
C69 C68 C67 128(4) . .
C69 C68 C78 119(3) . .
C67 C68 C78 107(3) . .
C68 C69 C50 114(3) . .
C68 C69 C70 125(3) . .
C50 C69 C70 112(3) . .
C71 C70 C52 123(3) . .
C71 C70 C69 121(3) . .
C52 C70 C69 103(3) . .
C72 C71 C70 118(3) . .
C72 C71 C79 124(3) . .
C70 C71 C79 110(3) . .
C71 C72 C54 120(3) . .
C71 C72 C73 127(2) . .
C54 C72 C73 105(2) . .
C74 C73 C56 123(3) . .
C74 C73 C72 105(2) . .
C56 C73 C72 116(2) . .
C80 C74 C73 137(3) . .
C80 C74 C75 108(3) . .
C73 C74 C75 111(3) . .
C58 C75 C74 130(3) . .
C58 C75 C61 93(2) . .
C74 C75 C61 131(3) . .
C77 C76 C80 109(3) . .
C77 C76 C62 124(4) . .
C80 C76 C62 118(4) . .
C78 C77 C76 115(3) . .
C78 C77 C65 116(3) . .
C76 C77 C65 123(3) . .
C78 C77 Lu3 94(2) . .
C76 C77 Lu3 96(2) . .
C65 C77 Lu3 55.7(18) . .
C77 C78 C68 131(3) . .
C77 C78 C79 106(3) . .
C68 C78 C79 113(3) . .
C71 C79 C78 131(3) . .
C71 C79 C80 112(3) . .
C78 C79 C80 106(3) . .
C74 C80 C76 128(3) . .
C74 C80 C79 114(3) . .
C76 C80 C79 104(4) . .
Lu1 N1 Lu3 120.3(3) . .
Lu1 N1 Lu3 120.3(3) . 2
Lu3 N1 Lu3 119.4(7) . 2
N1 Lu1 C3 128.5(7) . .
N1 Lu1 C12 128.4(7) . .
C3 Lu1 C12 61.4(12) . .
N1 Lu1 C5 129.1(7) . .
C3 Lu1 C5 60.6(10) . .
C12 Lu1 C5 100.8(8) . .
N1 Lu1 C4 120.1(6) . .
C3 Lu1 C4 34.0(11) . .
C12 Lu1 C4 92.5(11) . .
C5 Lu1 C4 34.2(10) . .
N1 Lu1 C2 153.2(5) . .
C3 Lu1 C2 34.0(11) . .
C12 Lu1 C2 35.3(11) . .
C5 Lu1 C2 67.1(10) . .
C4 Lu1 C2 58.7(12) . .
N1 Lu1 C9 131.8(5) . .
C3 Lu1 C9 98.0(9) . .
C12 Lu1 C9 81.3(9) . .
C5 Lu1 C9 59.4(10) . .
C4 Lu1 C9 90.2(10) . .
C2 Lu1 C9 73.6(7) . .
N1 Lu1 C1 153.4(5) . .
C3 Lu1 C1 68.2(10) . .
C12 Lu1 C1 76.6(9) . .
C5 Lu1 C1 34.3(11) . .
C4 Lu1 C1 59.6(12) . .
C2 Lu1 C1 52.7(6) . .
C9 Lu1 C1 31.6(10) . .
N1 Lu1 C10 118.5(6) . .
C3 Lu1 C10 109.8(9) . .
C12 Lu1 C10 62.6(11) . .
C5 Lu1 C10 93.3(9) . .
C4 Lu1 C10 119.0(8) . .
C2 Lu1 C10 76.3(10) . .
C9 Lu1 C10 35.3(9) . .
C1 Lu1 C10 60.7(11) . .
N1 Lu1 C11 117.9(6) . .
C3 Lu1 C11 93.5(10) . .
C12 Lu1 C11 34.3(10) . .
C5 Lu1 C11 110.1(9) . .
C4 Lu1 C11 119.2(8) . .
C2 Lu1 C11 61.5(11) . .
C9 Lu1 C11 62.9(9) . .
C1 Lu1 C11 76.5(10) . .
C10 Lu1 C11 32.4(5) . .
N1 Lu1 C6 102.8(6) . .
C3 Lu1 C6 88.8(9) . .
C12 Lu1 C6 128.9(9) . .
C5 Lu1 C6 30.8(9) . .
C4 Lu1 C6 56.5(10) . .
C2 Lu1 C6 97.5(9) . .
C9 Lu1 C6 61.7(8) . .
C1 Lu1 C6 53.1(9) . .
C10 Lu1 C6 95.6(9) . .
C11 Lu1 C6 124.3(8) . .
N1 Lu1 C15 101.9(6) . .
C3 Lu1 C15 29.0(9) . .
C12 Lu1 C15 65.6(10) . .
C5 Lu1 C15 85.4(9) . .
C4 Lu1 C15 52.5(10) . .
C2 Lu1 C15 54.5(9) . .
C9 Lu1 C15 126.1(8) . .
C1 Lu1 C15 97.2(10) . .
C10 Lu1 C15 127.0(9) . .
C11 Lu1 C15 99.5(9) . .
C6 Lu1 C15 108.0(7) . .
Lu4 Lu2 Lu4 93.5(15) 2 .
N1 Lu3 C45 140.0(11) . .
N1 Lu3 C65 147.6(9) . .
C45 Lu3 C65 72.0(13) . .
N1 Lu3 C64 149.3(7) . .
C45 Lu3 C64 61.1(11) . .
C65 Lu3 C64 34.4(5) . .
N1 Lu3 C66 145.0(7) . .
C45 Lu3 C66 58.1(10) . .
C65 Lu3 C66 34.1(5) . .
C64 Lu3 C66 59.6(9) . .
N1 Lu3 C46 136.4(6) . .
C45 Lu3 C46 34.6(4) . .
C65 Lu3 C46 63.4(8) . .
C64 Lu3 C46 74.2(9) . .
C66 Lu3 C46 33.7(4) . .
N1 Lu3 C44 144.8(8) . .
C45 Lu3 C44 34.5(4) . .
C65 Lu3 C44 61.4(10) . .
C64 Lu3 C44 34.0(5) . .
C66 Lu3 C44 69.3(10) . .
C46 Lu3 C44 63.0(10) . .
N1 Lu3 C43 115.4(7) . .
C45 Lu3 C43 55.6(7) . .
C65 Lu3 C43 85.1(10) . .
C64 Lu3 C43 51.2(10) . .
C66 Lu3 C43 99.3(10) . .
C46 Lu3 C43 89.3(9) . .
C44 Lu3 C43 30.0(6) . .
N1 Lu3 C24 110.0(7) . .
C45 Lu3 C24 30.1(11) . .
C65 Lu3 C24 102.1(11) . .
C64 Lu3 C24 86.4(9) . .
C66 Lu3 C24 83.9(9) . .
C46 Lu3 C24 52.4(9) . .
C44 Lu3 C24 53.4(8) . .
C43 Lu3 C24 57.6(7) . .
N1 Lu3 C63 119.1(6) . .
C45 Lu3 C63 85.8(10) . .
C65 Lu3 C63 54.5(8) . .
C64 Lu3 C63 30.1(6) . .
C66 Lu3 C63 86.5(8) . .
C46 Lu3 C63 104.3(8) . .
C44 Lu3 C63 52.2(8) . .
C43 Lu3 C63 49.7(7) . .
C24 Lu3 C63 103.3(7) . .
N1 Lu3 C67 114.8(6) . .
C45 Lu3 C67 81.6(10) . .
C65 Lu3 C67 54.1(8) . .
C64 Lu3 C67 86.5(9) . .
C66 Lu3 C67 30.2(6) . .
C46 Lu3 C67 48.3(9) . .
C44 Lu3 C67 99.3(10) . .
C43 Lu3 C67 129.3(10) . .
C24 Lu3 C67 99.1(9) . .
C63 Lu3 C67 107.9(8) . .
N1 Lu3 C77 117.0(7) . .
C45 Lu3 C77 102.8(12) . .
C65 Lu3 C77 30.7(10) . .
C64 Lu3 C77 54.6(9) . .
C66 Lu3 C77 55.2(8) . .
C46 Lu3 C77 88.7(8) . .
C44 Lu3 C77 87.6(9) . .
C43 Lu3 C77 103.1(9) . .
C24 Lu3 C77 132.8(9) . .
C63 Lu3 C77 56.9(9) . .
C67 Lu3 C77 57.9(9) . .
Lu2 Lu4 Lu4 43.2(8) . 2
C1 Si1 C1 75(2) . 2
C1 Si1 C2 11.5(16) . 2
C1 Si1 C2 73.5(11) 2 2
C1 Si1 C2 73.5(11) . .
C1 Si1 C2 11.5(16) 2 .
C2 Si1 C2 75(2) 2 .
C1 Si1 C83 117.8(14) . 2
C1 Si1 C83 109.0(14) 2 2
C2 Si1 C83 107.1(13) 2 2
C2 Si1 C83 120.0(13) . 2
C1 Si1 C83 109.0(14) . .
C1 Si1 C83 117.8(14) 2 .
C2 Si1 C83 120.0(13) 2 .
C2 Si1 C83 107.1(13) . .
C83 Si1 C83 120.1(9) 2 .
C88 C81 C90 114.2(14) . .
C88 C81 H1 108.7 . .
C90 C81 H1 108.7 . .
C88 C81 H2 108.7 . .
C90 C81 H2 108.7 . .
H1 C81 H2 107.6 . .
C85 C82 C89 117.1(16) . .
C85 C82 H3 108.0 . .
C89 C82 H3 108.0 . .
C85 C82 H4 108.0 . .
C89 C82 H4 108.0 . .
H3 C82 H4 107.3 . .
C88 C83 C85 121.2(14) . .
C88 C83 Si1 122.8(12) . .
C85 C83 Si1 115.9(12) . .
C86 C84 C85 120.2(18) . .
C86 C84 H5 119.9 . .
C85 C84 H5 119.9 . .
C84 C85 C83 118.3(18) . .
C84 C85 C82 119.9(17) . .
C83 C85 C82 121.7(14) . .
C87 C86 C84 122.1(17) . .
C87 C86 H6 119.0 . .
C84 C86 H6 119.0 . .
C86 C87 C88 119.8(16) . .
C86 C87 H7 120.1 . .
C88 C87 H7 120.1 . .
C83 C88 C87 118.3(15) . .
C83 C88 C81 127.6(15) . .
C87 C88 C81 114.1(14) . .
C82 C89 H8 109.5 . .
C82 C89 H9 109.5 . .
H8 C89 H9 109.5 . .
C82 C89 H10 109.5 . .
H8 C89 H10 109.5 . .
H9 C89 H10 109.5 . .
C81 C90 H11 109.5 . .
C81 C90 H12 109.5 . .
H11 C90 H12 109.5 . .
C81 C90 H13 109.5 . .
H11 C90 H13 109.5 . .
H12 C90 H13 109.5 . .
S1 C91 S1 178.8(17) . 2_655

loop_
_geom_bond_atom_site_label_1
_geom_bond_atom_site_label_2
_geom_bond_distance
_geom_bond_site_symmetry_2
C1 C9 1.38(4) .
C1 C5 1.47(5) .
C1 Si1 1.870(17) .
C1 Lu1 2.54(4) .
C2 C3 1.45(5) .
C2 C12 1.50(5) .
C2 Si1 1.882(17) .
C2 Lu1 2.53(3) .
C3 C15 1.43(4) .
C3 C4 1.45(5) .
C3 Lu1 2.42(3) .
C4 C18 1.43(4) .
C4 C5 1.46(4) .
C4 Lu1 2.53(3) .
C5 C6 1.50(4) .
C5 Lu1 2.44(3) .
C6 C20 1.425(13) .
C6 C7 1.425(13) .
C6 Lu1 2.92(3) .
C7 C23 1.425(12) .
C7 C8 1.430(18) .
C8 C25 1.424(12) .
C8 C9 1.424(13) .
C8 Lu1 2.96(3) .
C9 C10 1.54(4) .
C9 Lu1 2.53(3) .
C10 C27 1.426(12) .
C10 C11 1.433(18) .
C10 Lu1 2.56(3) .
C11 C29 1.429(13) .
C11 C12 1.48(5) .
C11 Lu1 2.57(3) .
C12 C13 1.47(4) .
C12 Lu1 2.43(3) .
C13 C31 1.426(13) .
C13 C14 1.432(18) .
C13 Lu1 2.97(4) .
C14 C15 1.426(13) .
C14 C33 1.427(13) .
C15 C16 1.426(13) .
C15 Lu1 2.93(3) .
C16 C35 1.427(13) .
C16 C17 1.432(18) .
C17 C37 1.426(12) .
C17 C18 1.427(13) .
C18 C19 1.425(13) .
C19 C39 1.427(12) .
C19 C20 1.432(18) .
C20 C21 1.425(13) .
C21 C40 1.424(13) .
C21 C22 1.437(12) .
C22 C23 1.438(12) .
C22 C43 1.45(2) .
C23 C24 1.424(13) .
C24 C25 1.422(13) .
C24 C45 1.43(5) .
C24 Lu3 2.85(4) .
C25 C26 1.440(12) .
C26 C27 1.437(12) .
C26 C47 1.45(3) .
C27 C28 1.424(13) .
C28 C29 1.425(13) .
C28 C49 1.44(5) .
C29 C30 1.438(12) .
C30 C51 1.44(5) .
C30 C31 1.438(12) .
C31 C32 1.425(13) .
C32 C33 1.425(13) .
C32 C53 1.45(2) .
C33 C34 1.439(12) .
C34 C35 1.438(12) .
C34 C55 1.45(2) .
C35 C36 1.425(13) .
C36 C37 1.423(13) .
C36 C57 1.43(4) .
C37 C38 1.438(12) .
C38 C39 1.439(12) .
C38 C59 1.45(2) .
C39 C40 1.424(13) .
C40 C41 1.36(5) .
C41 C60 1.438(12) .
C41 C42 1.439(12) .
C42 C43 1.424(13) .
C42 C63 1.427(12) .
C43 C44 1.424(13) .
C43 Lu3 2.84(5) .
C44 C64 1.427(13) .
C44 C45 1.439(12) .
C44 Lu3 2.47(3) .
C45 C46 1.439(12) .
C45 Lu3 2.37(4) .
C46 C47 1.423(13) .
C46 C66 1.427(12) .
C46 Lu3 2.46(3) .
C47 C48 1.422(13) .
C47 Lu3 2.91(4) .
C48 C67 1.426(13) .
C48 C49 1.438(12) .
C49 C50 1.439(12) .
C50 C51 1.424(13) .
C50 C69 1.427(13) .
C51 C52 1.424(13) .
C52 C70 1.426(13) .
C52 C53 1.438(12) .
C53 C54 1.439(12) .
C54 C55 1.424(13) .
C54 C72 1.427(13) .
C55 C56 1.426(13) .
C56 C73 1.426(13) .
C56 C57 1.441(12) .
C57 C58 1.438(12) .
C58 C59 1.425(13) .
C58 C75 1.427(13) .
C59 C60 1.423(13) .
C60 C61 1.427(13) .
C61 C62 1.424(13) .
C61 C75 1.432(18) .
C62 C63 1.427(13) .
C62 C76 1.47(5) .
C63 C64 1.432(18) .
C63 Lu3 2.85(4) .
C64 C65 1.426(13) .
C64 Lu3 2.42(5) .
C65 C66 1.426(13) .
C65 C77 1.49(5) .
C65 Lu3 2.40(4) .
C66 C67 1.432(18) .
C66 Lu3 2.46(3) .
C67 C68 1.427(13) .
C67 Lu3 2.85(4) .
C68 C69 1.425(13) .
C68 C78 1.44(6) .
C69 C70 1.431(18) .
C70 C71 1.426(13) .
C71 C72 1.425(13) .
C71 C79 1.46(5) .
C72 C73 1.430(18) .
C73 C74 1.422(13) .
C74 C80 1.41(5) .
C74 C75 1.427(13) .
C76 C77 1.36(5) .
C76 C80 1.42(5) .
C77 C78 1.36(5) .
C77 Lu3 2.90(3) .
C78 C79 1.47(5) .
C79 C80 1.54(5) .
N1 Lu1 2.033(15) .
N1 Lu3 2.096(7) .
N1 Lu3 2.096(7) 2
Lu2 Lu4 2.50(3) 2
Lu2 Lu4 2.50(3) .
Lu4 Lu4 3.64(5) 2
Lu5 Lu5 3.58(5) 2
Lu6 Lu6 3.18(4) 2
Lu7 Lu7 3.44(3) 2
Lu8 Lu8 3.66(6) 2
Si1 C1 1.870(17) 2
Si1 C2 1.882(17) 2
Si1 C83 1.904(13) 2
Si1 C83 1.904(13) .
C81 C88 1.51(2) .
C81 C90 1.52(2) .
C81 H1 0.9900 .
C81 H2 0.9900 .
C82 C85 1.48(3) .
C82 C89 1.50(2) .
C82 H3 0.9900 .
C82 H4 0.9900 .
C83 C88 1.41(2) .
C83 C85 1.42(2) .
C84 C86 1.38(3) .
C84 C85 1.41(2) .
C84 H5 0.9500 .
C86 C87 1.37(3) .
C86 H6 0.9500 .
C87 C88 1.43(2) .
C87 H7 0.9500 .
C89 H8 0.9800 .
C89 H9 0.9800 .
C89 H10 0.9800 .
C90 H11 0.9800 .
C90 H12 0.9800 .
C90 H13 0.9800 .
S1 C91 1.543(5) .
C91 S1 1.543(5) 2_655
